data_7104078
loop_
_publ_author_name
'Robert Norman Lamb'
'Donald C. Craig'
'Antonella J. Petrella'
'Colin L. Raston'
'Nicholas K. Roberts'

_publ_section_title
;
Selective synthesis of conformationally restricted
mono-cyclopentadienyl titanium(IV) complexes of 
p-tBu-calix[6]arene
;
_journal_name_full 'Chemical communications (Cambridge, England)'
_journal_paper_doi 10.1039/b301075a
_journal_year 2003
_chemical_formula_moiety 'C76 H88 O6 Ti2,C H2 Cl2'
_chemical_formula_sum 'C77 H90 Cl2 O6 Ti2'
_chemical_formula_weight 1278.3
_space_group_IT_number 2
_symmetry_cell_setting triclinic
_symmetry_space_group_name_Hall '-P 1'
_symmetry_space_group_name_H-M 'P -1'
_atom_type_scat_source 'International Tables for X-ray Crystallography, Vol. IV'
_audit_creation_method 'RAELSPUB and manual entry'
_cell_angle_alpha 66.479(4)
_cell_angle_beta 86.395(5)
_cell_angle_gamma 68.356(5)
_cell_formula_units_Z 2
_cell_length_a 13.034(1)
_cell_length_b 16.744(2)
_cell_length_c 19.276(2)
_cell_measurement_temperature 150
_cell_volume 3568(2)
_computing_cell_refinement 'DENZO-SMN (Otwinowski & Minor, 1996)'
_computing_data_collection 'COLLECT (Nonius, 1999)'
_computing_data_reduction 'DENZO-SMN (Otwinowski & Minor, 1996)'
_computing_molecular_graphics 'ORTEP-II, (Johnson, 1976)'
_computing_publication_material 'Local programs'
_computing_structure_refinement 'RAELS, (Rae, 1989)'
_computing_structure_solution 'SIR92 (Altomare et al, 1994)'
_diffrn_ambient_temperature 150(2)
_diffrn_measurement_device_type 'Nonius KappaCCD area detector diffractometer'
_diffrn_measurement_method
;
Detector set at 30mm from sample with different 2theta offsets 
1 degree phi exposures for chi=0 degree settings
1 degree omega exposures for chi=90 degree settings
;
_diffrn_radiation_type 'Mo K\a'
_diffrn_radiation_wavelength 0.71073
_diffrn_reflns_av_R_equivalents 0.051
_diffrn_reflns_limit_h_max 16
_diffrn_reflns_limit_h_min -16
_diffrn_reflns_limit_k_max 21
_diffrn_reflns_limit_k_min -19
_diffrn_reflns_limit_l_max 25
_diffrn_reflns_limit_l_min 0
_diffrn_reflns_number 76059
_diffrn_reflns_theta_max 27.50
_diffrn_standards_decay_% 0
_exptl_absorpt_coefficient_mu 0.344
_exptl_absorpt_correction_type none
_exptl_crystal_density_diffrn 1.19
_exptl_crystal_density_method 'not measured'
_exptl_crystal_F_000 1356.0
_refine_diff_density_max 1.37
_refine_diff_density_min -1.11
_refine_ls_extinction_method none
_refine_ls_goodness_of_fit_ref 1.91
_refine_ls_hydrogen_treatment noref
_refine_ls_number_parameters 307
_refine_ls_number_reflns 13583
_refine_ls_R_factor_gt 0.087
_refine_ls_shift/su_max 0.006
_refine_ls_structure_factor_coef F
_refine_ls_weighting_details 'w = 1/[\s^2^(F) + 0.0004F^2^]'
_refine_ls_weighting_scheme calc
_refine_ls_wR_factor_ref 0.132
_reflns_number_gt 13583
_reflns_number_total 16318
_reflns_threshold_expression I>2\s(I)
_cod_data_source_file b301075a.txt
_cod_data_source_block 2
_cod_database_code 7104078

loop_
_symmetry_equiv_pos_site_id
_symmetry_equiv_pos_as_xyz
1 x,y,z
2 -x,-y,-z

loop_
_atom_site_label
_atom_site_fract_x
_atom_site_fract_y
_atom_site_fract_z
_atom_site_U_iso_or_equiv
_atom_site_adp_type
_atom_site_type_symbol
_atom_site_occupancy
Ti2 0.28522(4) 0.18277(4) 0.88294(3) 0.0264(2) Uani Ti 1.0
Ti1 0.33819(5) 0.51711(4) 0.66863(3) 0.0278(2) Uani Ti 1.0
O4 0.2863(2) 0.2840(2) 0.8949(1) 0.0295(2) Uani O 1.0
O5 0.4082(2) 0.0902(2) 0.9489(1) 0.0331(2) Uani O 1.0
O6 0.3337(2) 0.1992(2) 0.7903(1) 0.0295(2) Uani O 1.0
O1 0.2832(2) 0.4792(2) 0.6090(1) 0.0288(2) Uani O 1.0
O2 0.3371(2) 0.6309(2) 0.5957(1) 0.0329(3) Uani O 1.0
O3 0.2265(2) 0.5579(2) 0.7222(1) 0.0300(2) Uani O 1.0
C1 0.2928(2) 0.3358(1) 0.9321(1) 0.0311(2) Uani C 1.0
C2 0.2148(2) 0.4277(2) 0.9103(1) 0.0317(2) Uani C 1.0
C3 0.2206(2) 0.4797(1) 0.9501(1) 0.0353(3) Uani C 1.0
C4 0.3011(2) 0.4436(2) 1.0107(1) 0.0384(3) Uani C 1.0
C5 0.3774(2) 0.3516(2) 1.0305(1) 0.0374(3) Uani C 1.0
C6 0.3749(2) 0.2969(1) 0.9925(1) 0.0339(2) Uani C 1.0
C7 0.1245(3) 0.4669(2) 0.8460(2) 0.0305(2) Uani C 1.0
C8 0.2990(2) 0.5066(2) 1.0519(2) 0.054(1) Uani C 1.0
C9 0.3250(4) 0.5900(3) 0.9980(3) 0.086(2) Uani C 1.0
C10 0.3828(3) 0.4543(4) 1.1213(2) 0.088(2) Uani C 1.0
C11 0.1849(3) 0.5429(3) 1.0770(2) 0.064(2) Uani C 1.0
C12 0.4994(2) 0.1147(2) 0.9290(1) 0.0333(2) Uani C 1.0
C13 0.5271(2) 0.1652(2) 0.9628(1) 0.0343(2) Uani C 1.0
C14 0.6208(2) 0.1872(2) 0.9425(1) 0.0365(2) Uani C 1.0
C15 0.6880(2) 0.1608(2) 0.8898(1) 0.0375(2) Uani C 1.0
C16 0.6575(2) 0.1105(2) 0.8575(1) 0.0362(2) Uani C 1.0
C17 0.5644(2) 0.0869(2) 0.8759(1) 0.0344(2) Uani C 1.0
C18 0.4552(3) 0.1950(2) 1.0202(2) 0.0351(2) Uani C 1.0
C19 0.7949(5) 0.1796(5) 0.8783(4) 0.040(1) Uani C 0.5
C20 0.8603(9) 0.1533(9) 0.9516(4) 0.111(4) Uani C 0.5
C21 0.7625(9) 0.2840(5) 0.8317(7) 0.081(3) Uani C 0.5
C22 0.8696(9) 0.1275(9) 0.8342(8) 0.112(6) Uani C 0.5
C19' 0.7919(5) 0.1841(5) 0.8621(4) 0.041(1) Uani C 0.5
C20' 0.7846(9) 0.2731(6) 0.8687(7) 0.076(4) Uani C 0.5
C21' 0.8165(11) 0.1935(11) 0.7819(5) 0.123(8) Uani C 0.5
C22' 0.8879(7) 0.1026(6) 0.9167(7) 0.108(2) Uani C 0.5
C23 0.3875(2) 0.1787(1) 0.7341(1) 0.0308(2) Uani C 1.0
C24 0.4883(2) 0.1016(1) 0.7525(1) 0.0336(2) Uani C 1.0
C25 0.5473(2) 0.0852(1) 0.6937(1) 0.0364(3) Uani C 1.0
C26 0.5097(2) 0.1427(2) 0.6171(1) 0.0364(3) Uani C 1.0
C27 0.40876(19) 0.21891(15) 0.60118(9) 0.0333(3) Uani C 1.0
C28 0.3468(2) 0.2382(1) 0.6581(1) 0.0306(2) Uani C 1.0
C29 0.5317(3) 0.0370(2) 0.8355(2) 0.0353(3) Uani C 1.0
C30 0.5809(2) 0.1215(2) 0.5552(2) 0.052(1) Uani C 1.0
C31 0.7006(3) 0.1064(3) 0.5707(3) 0.066(1) Uani C 1.0
C32 0.5373(4) 0.1988(3) 0.4766(2) 0.103(3) Uani C 1.0
C33 0.5778(4) 0.0317(3) 0.5557(3) 0.090(2) Uani C 1.0
C34 0.2505(2) 0.4684(1) 0.5492(1) 0.0298(3) Uani C 1.0
C35 0.21521(19) 0.39436(14) 0.56291(9) 0.0303(2) Uani C 1.0
C36 0.1751(2) 0.3874(1) 0.5012(1) 0.0334(2) Uani C 1.0
C37 0.1687(2) 0.4513(2) 0.4263(1) 0.0357(3) Uani C 1.0
C38 0.20473(20) 0.52418(15) 0.41508(9) 0.0347(3) Uani C 1.0
C39 0.2455(2) 0.5341(1) 0.4750(1) 0.0321(3) Uani C 1.0
C40 0.2339(3) 0.3176(2) 0.6418(2) 0.0295(2) Uani C 1.0
C41 0.1200(5) 0.4428(4) 0.3604(3) 0.040(1) Uani C 0.5
C42 0.1058(10) 0.5247(6) 0.2846(4) 0.086(3) Uani C 0.5
C43 0.0082(6) 0.4348(9) 0.3768(5) 0.084(4) Uani C 0.5
C44 0.1981(7) 0.3537(6) 0.3537(6) 0.081(3) Uani C 0.5
C41' 0.1268(5) 0.4396(4) 0.3601(3) 0.040(1) Uani C 0.5
C42' 0.0382(8) 0.5321(5) 0.3099(5) 0.086(4) Uani C 0.5
C43' 0.0786(9) 0.3640(7) 0.3840(5) 0.080(2) Uani C 0.5
C44' 0.2223(6) 0.4155(8) 0.3136(6) 0.084(4) Uani C 0.5
C45 0.2338(2) 0.6891(2) 0.5551(1) 0.0333(3) Uani C 1.0
C46 0.2091(2) 0.6876(1) 0.4861(1) 0.0338(3) Uani C 1.0
C47 0.1098(2) 0.7534(2) 0.4427(1) 0.0362(3) Uani C 1.0
C48 0.0341(2) 0.8206(2) 0.4655(1) 0.0383(4) Uani C 1.0
C49 0.0620(2) 0.8198(1) 0.5347(1) 0.0379(4) Uani C 1.0
C50 0.1603(2) 0.7553(2) 0.5801(1) 0.0354(3) Uani C 1.0
C51 0.2853(3) 0.6139(2) 0.4605(2) 0.0334(3) Uani C 1.0
C52 -0.0684(15) 0.9067(8) 0.4118(8) 0.048(1) Uani C 0.5
C53 -0.1288(21) 0.8555(12) 0.3922(15) 0.113(8) Uani C 0.5
C54 -0.0348(22) 0.9668(15) 0.3390(9) 0.100(4) Uani C 0.5
C55 -0.1481(22) 0.9710(10) 0.4452(10) 0.128(3) Uani C 0.5
C52' -0.0645(15) 0.8935(8) 0.4105(8) 0.047(1) Uani C 0.5
C53' -0.1283(22) 0.8648(13) 0.3679(15) 0.119(8) Uani C 0.5
C54' -0.0205(21) 0.9629(15) 0.3529(10) 0.100(4) Uani C 0.5
C55' -0.1443(20) 0.9428(11) 0.4545(10) 0.120(2) Uani C 0.5
C56 0.1446(2) 0.6132(1) 0.7486(1) 0.0320(2) Uani C 1.0
C57 0.1165(2) 0.7106(2) 0.7164(1) 0.0354(3) Uani C 1.0
C58 0.0271(2) 0.7659(1) 0.7415(1) 0.0391(4) Uani C 1.0
C59 -0.0353(2) 0.7278(1) 0.7974(1) 0.0396(4) Uani C 1.0
C60 -0.0044(2) 0.6303(2) 0.8280(1) 0.0359(3) Uani C 1.0
C61 0.0843(2) 0.5721(1) 0.8047(1) 0.0322(2) Uani C 1.0
C62 0.1826(3) 0.7542(2) 0.6564(2) 0.0367(4) Uani C 1.0
C63 -0.1382(2) 0.7880(2) 0.8232(2) 0.049(1) Uani C 1.0
C64 -0.2432(3) 0.7923(3) 0.7897(3) 0.084(2) Uani C 1.0
C65 -0.1432(4) 0.8875(2) 0.7982(3) 0.071(2) Uani C 1.0
C66 -0.1352(4) 0.7452(3) 0.9090(2) 0.072(2) Uani C 1.0
C1Cp2 0.2096(2) 0.0635(2) 0.9278(2) 0.046(4) Uani C 1.0
C2Cp2 0.1752(2) 0.1157(2) 0.9728(1) 0.047(4) Uani C 1.0
C3Cp2 0.1076(2) 0.2084(2) 0.9253(2) 0.048(4) Uani C 1.0
C4Cp2 0.1003(2) 0.2135(2) 0.8509(1) 0.046(4) Uani C 1.0
C5Cp2 0.1633(2) 0.1241(2) 0.8524(2) 0.048(4) Uani C 1.0
C1Cp1 0.4610(2) 0.3735(2) 0.7599(2) 0.047(2) Uani C 1.0
C2Cp1 0.4600(2) 0.4450(2) 0.7813(1) 0.048(1) Uani C 1.0
C3Cp1 0.5051(2) 0.5031(2) 0.7245(2) 0.047(2) Uani C 1.0
C4Cp1 0.5338(2) 0.4676(2) 0.6679(1) 0.045(3) Uani C 1.0
C5Cp1 0.5066(2) 0.3876(2) 0.6898(2) 0.046(2) Uani C 1.0
C1Dm 0.5844(5) 0.0802(4) 0.2585(4) 0.182(2) Uani C 0.69
Cl1Dm 0.6818(4) 0.0904(4) 0.1899(3) 0.206(2) Uani Cl 0.69
Cl2Dm 0.5493(6) 0.1749(5) 0.2871(4) 0.253(3) Uani Cl 0.69
C1Dm' 0.7103(18) 0.1517(20) 0.1509(18) 0.242(3) Uani C 0.31
Cl1Dm' 0.6689(18) 0.2307(15) 0.1964(13) 0.331(7) Uani Cl 0.31
Cl2Dm' 0.8466(14) 0.1380(15) 0.1239(10) 0.314(6) Uani Cl 0.31
HC3 0.1650 0.5453 0.9347 0.037 Uani H 1.0
HC5 0.4359 0.3241 1.0737 0.041 Uani H 1.0
H1C7 0.1548 0.4383 0.8088 0.029 Uani H 1.0
H2C7 0.0603 0.4495 0.8677 0.032 Uani H 1.0
H1C9 0.3236 0.6308 1.0247 0.102 Uani H 1.0
H2C9 0.4003 0.5673 0.9809 0.112 Uani H 1.0
H3C9 0.2683 0.6271 0.9529 0.104 Uani H 1.0
H1C10 0.3786 0.4975 1.1462 0.102 Uani H 1.0
H2C10 0.3662 0.3995 1.1580 0.105 Uani H 1.0
H3C10 0.4591 0.4315 1.1056 0.115 Uani H 1.0
H1C11 0.1844 0.5836 1.1036 0.070 Uani H 1.0
H2C11 0.1288 0.5806 1.0315 0.083 Uani H 1.0
H3C11 0.1660 0.4887 1.1125 0.081 Uani H 1.0
HC14 0.6409 0.2232 0.9665 0.039 Uani H 1.0
HC16 0.7041 0.0908 0.8196 0.038 Uani H 1.0
H1C18 0.4104 0.1545 1.0395 0.035 Uani H 1.0
H2C18 0.5061 0.1829 1.0631 0.038 Uani H 1.0
H1C20 0.9290 0.1675 0.9397 0.121 Uani H 0.5
H2C20 0.8139 0.1904 0.9799 0.165 Uani H 0.5
H3C20 0.8811 0.0847 0.9837 0.184 Uani H 0.5
H1C21 0.8307 0.2994 0.8228 0.084 Uani H 0.5
H2C21 0.7230 0.3020 0.7817 0.137 Uani H 0.5
H3C21 0.7125 0.3197 0.8598 0.140 Uani H 0.5
H1C22 0.9392 0.1408 0.8273 0.126 Uani H 0.0
H2C22 0.8886 0.0584 0.8629 0.184 Uani H 0.5
H3C22 0.8304 0.1489 0.7833 0.164 Uani H 0.5
H1C20' 0.8522 0.2869 0.8505 0.076 Uani H 0.5
H2C20' 0.7171 0.3266 0.8369 0.139 Uani H 0.5
H3C20' 0.7796 0.2645 0.9230 0.125 Uani H 0.5
H1C21' 0.8848 0.2085 0.7699 0.138 Uani H 0.5
H2C21' 0.8286 0.1331 0.7778 0.197 Uani H 0.5
H3C21' 0.7524 0.2452 0.7452 0.181 Uani H 0.5
H1C22' 0.9586 0.1127 0.9022 0.130 Uani H 0.5
H2C22' 0.8760 0.0985 0.9695 0.153 Uani H 0.5
H3C22' 0.8925 0.0428 0.9143 0.179 Uani H 0.5
HC25 0.6193 0.0301 0.7067 0.040 Uani H 1.0
HC27 0.3800 0.2612 0.5469 0.034 Uani H 1.0
H1C29 0.4724 0.0154 0.8621 0.035 Uani H 1.0
H2C29 0.5981 -0.0186 0.8374 0.038 Uani H 1.0
H1C31 0.7441 0.0929 0.5294 0.075 Uani H 1.0
H2C31 0.7041 0.1643 0.5724 0.097 Uani H 1.0
H3C31 0.7327 0.0521 0.6207 0.080 Uani H 1.0
H1C32 0.5862 0.1818 0.4385 0.129 Uani H 1.0
H2C32 0.4601 0.2064 0.4638 0.136 Uani H 1.0
H3C32 0.5368 0.2591 0.4756 0.125 Uani H 1.0
H1C33 0.6235 0.0158 0.5159 0.111 Uani H 1.0
H2C33 0.6086 -0.0206 0.6067 0.102 Uani H 1.0
H3C33 0.4995 0.0408 0.5446 0.129 Uani H 1.0
HC36 0.1498 0.3346 0.5108 0.035 Uani H 1.0
HC38 0.2011 0.5709 0.3620 0.037 Uani H 1.0
H1C40 0.2277 0.3457 0.6796 0.028 Uani H 1.0
H2C40 0.1752 0.2908 0.6474 0.031 Uani H 1.0
H1C42 0.0739 0.5147 0.2443 0.099 Uani H 0.5
H2C42 0.0546 0.5842 0.2880 0.130 Uani H 0.5
H3C42 0.1796 0.5290 0.2715 0.121 Uani H 0.5
H1C43 -0.0226 0.4293 0.3334 0.099 Uani H 0.5
H2C43 0.0171 0.3778 0.4244 0.119 Uani H 0.5
H3C43 -0.0437 0.4921 0.3833 0.124 Uani H 0.5
H1C44 0.1681 0.3465 0.3110 0.095 Uani H 0.5
H2C44 0.2728 0.3574 0.3434 0.117 Uani H 0.5
H3C44 0.2050 0.2984 0.4023 0.120 Uani H 0.5
H1C42' 0.0101 0.5252 0.2663 0.101 Uani H 0.5
H2C42' -0.0245 0.5503 0.3402 0.123 Uani H 0.5
H3C42' 0.0704 0.5819 0.2901 0.126 Uani H 0.5
H1C43' 0.0531 0.3606 0.3377 0.091 Uani H 0.5
H2C43' 0.1366 0.3020 0.4161 0.122 Uani H 0.5
H3C43' 0.0142 0.3795 0.4138 0.116 Uani H 0.5
H1C44' 0.1959 0.4076 0.2700 0.100 Uani H 0.5
H2C44' 0.2512 0.4673 0.2937 0.121 Uani H 0.5
H3C44' 0.2829 0.3556 0.3463 0.123 Uani H 0.5
HC47 0.0919 0.7525 0.3934 0.038 Uani H 1.0
HC49 0.0093 0.8671 0.5523 0.041 Uani H 1.0
H1C51 0.2903 0.6446 0.4047 0.036 Uani H 1.0
H2C51 0.3604 0.5868 0.4885 0.033 Uani H 1.0
H1C53 -0.1975 0.9023 0.3576 0.137 Uani H 0.5
H2C53 -0.0794 0.8166 0.3663 0.163 Uani H 0.5
H3C53 -0.1495 0.8138 0.4399 0.184 Uani H 0.5
H1C54 -0.1024 1.0202 0.3072 0.102 Uani H 0.5
H2C54 0.0165 0.9923 0.3516 0.172 Uani H 0.5
H3C54 0.0037 0.9278 0.3102 0.159 Uani H 0.5
H1C55 -0.2085 1.0220 0.4051 0.136 Uani H 0.5
H2C55 -0.1812 0.9339 0.4882 0.206 Uani H 0.5
H3C55 -0.1073 0.9995 0.4644 0.196 Uani H 0.5
H1C53' -0.1911 0.9216 0.3338 0.122 Uani H 0.5
H2C53' -0.0777 0.8348 0.3366 0.182 Uani H 0.5
H3C53' -0.1583 0.8190 0.4050 0.199 Uani H 0.5
H1C54' -0.0822 1.0141 0.3139 0.109 Uani H 0.5
H2C54' 0.0112 0.9906 0.3793 0.159 Uani H 0.5
H3C54' 0.0388 0.9298 0.3274 0.167 Uani H 0.5
H1C55' -0.2118 0.9923 0.4199 0.139 Uani H 0.5
H2C55' -0.1664 0.8960 0.4974 0.197 Uani H 0.5
H3C55' -0.1074 0.9726 0.4752 0.174 Uani H 0.5
HC58 0.0068 0.8356 0.7186 0.043 Uani H 1.0
HC60 -0.0477 0.6012 0.8681 0.037 Uani H 1.0
H1C62 0.1633 0.8205 0.6502 0.040 Uani H 1.0
H2C62 0.2633 0.7176 0.6738 0.036 Uani H 1.0
H1C64 -0.3092 0.8315 0.8068 0.101 Uani H 1.0
H2C64 -0.2469 0.8210 0.7329 0.110 Uani H 1.0
H3C64 -0.2427 0.7274 0.8072 0.102 Uani H 1.0
H1C65 -0.2106 0.9246 0.8158 0.082 Uani H 1.0
H2C65 -0.0753 0.8861 0.8210 0.084 Uani H 1.0
H3C65 -0.1469 0.9174 0.7415 0.096 Uani H 1.0
H1C66 -0.2022 0.7846 0.9251 0.082 Uani H 1.0
H2C66 -0.1348 0.6802 0.9264 0.094 Uani H 1.0
H3C66 -0.0668 0.7424 0.9322 0.090 Uani H 1.0
HC1Cp2 0.2584 -0.0045 0.9461 0.065 Uani H 1.0
HC2Cp2 0.1751 0.0802 1.0286 0.070 Uani H 1.0
HC3Cp2 0.0713 0.2613 0.9415 0.072 Uani H 1.0
HC4Cp2 0.0578 0.2708 0.8051 0.064 Uani H 1.0
HC5Cp2 0.1734 0.1065 0.8079 0.073 Uani H 1.0
HC1Cp1 0.4340 0.3219 0.7892 0.063 Uani H 1.0
HC2Cp1 0.4322 0.4530 0.8286 0.066 Uani H 1.0
HC3Cp1 0.5149 0.5596 0.7243 0.063 Uani H 1.0
HC4Cp1 0.5677 0.4946 0.6205 0.058 Uani H 1.0
HC5Cp1 0.5178 0.3477 0.6606 0.063 Uani H 1.0
H1C1Dm 0.6177 0.0193 0.3037 0.185 Uani H 0.69
H2C1Dm 0.5161 0.0823 0.2358 0.185 Uani H 0.69
H1C1Dm' 0.6579 0.1773 0.1046 0.240 Uani H 0.31
H2C1Dm' 0.7094 0.0893 0.1867 0.216 Uani H 0.31

loop_
_atom_site_aniso_label
_atom_site_aniso_U_11
_atom_site_aniso_U_22
_atom_site_aniso_U_33
_atom_site_aniso_U_12
_atom_site_aniso_U_13
_atom_site_aniso_U_23
_atom_site_aniso_type_symbol
Ti2 0.0225(3) 0.0244(3) 0.0264(3) -0.0073(2) -0.0013(2) -0.0054(2) Ti
Ti1 0.0267(3) 0.0297(3) 0.0271(3) -0.0086(2) 0.0018(2) -0.0131(2) Ti
O4 0.0291(3) 0.0287(3) 0.0272(3) -0.0086(2) 0.0007(2) -0.0096(2) O
O5 0.0328(4) 0.0287(3) 0.0299(3) -0.0074(2) 0.0002(3) -0.0074(2) O
O6 0.0295(4) 0.0264(3) 0.0291(3) -0.0081(2) 0.0011(2) -0.0098(2) O
O1 0.0280(4) 0.0275(3) 0.0276(3) -0.0086(2) 0.0012(2) -0.0095(2) O
O2 0.0342(4) 0.0295(3) 0.0327(4) -0.0127(3) 0.0025(3) -0.0097(2) O
O3 0.0311(3) 0.0272(3) 0.0299(3) -0.0094(2) 0.0013(2) -0.0109(2) O
C1 0.0318(3) 0.0313(3) 0.0275(3) -0.0096(2) 0.0005(2) -0.0110(2) C
C2 0.0336(4) 0.0313(3) 0.0286(3) -0.0098(2) 0.0016(2) -0.0125(2) C
C3 0.0402(5) 0.0350(4) 0.0308(3) -0.0118(3) 0.0020(3) -0.0154(3) C
C4 0.0449(7) 0.0402(5) 0.0315(3) -0.0145(5) 0.0005(4) -0.0169(4) C
C5 0.0412(6) 0.0405(5) 0.0298(3) -0.0137(4) -0.0013(3) -0.0143(3) C
C6 0.0350(4) 0.0355(4) 0.0281(3) -0.0109(3) -0.0010(3) -0.0114(2) C
C7 0.0306(4) 0.0291(3) 0.0289(3) -0.0082(2) 0.0023(2) -0.0116(2) C
C8 0.053(2) 0.072(2) 0.054(2) -0.025(2) 0.005(1) -0.041(2) C
C9 0.123(5) 0.095(3) 0.093(3) -0.069(3) 0.051(3) -0.069(2) C
C10 0.077(3) 0.116(4) 0.084(3) -0.011(3) -0.022(3) -0.074(2) C
C11 0.059(2) 0.086(3) 0.074(3) -0.029(2) 0.014(2) -0.058(3) C
C12 0.0307(3) 0.0304(3) 0.0302(3) -0.0063(2) -0.0010(3) -0.0079(2) C
C13 0.0309(3) 0.0343(3) 0.0299(3) -0.0078(3) -0.0025(3) -0.0086(3) C
C14 0.0302(3) 0.0387(5) 0.0326(4) -0.0087(3) -0.0037(3) -0.0095(3) C
C15 0.0282(3) 0.0390(5) 0.0350(5) -0.0071(3) -0.0027(3) -0.0093(4) C
C16 0.0286(3) 0.0343(4) 0.0345(5) -0.0046(3) -0.0008(3) -0.0090(3) C
C17 0.0305(3) 0.0301(3) 0.0325(3) -0.0048(3) -0.0003(3) -0.0084(2) C
C18 0.0343(4) 0.0362(4) 0.0284(3) -0.0096(3) -0.0023(3) -0.0093(2) C
C19 0.023(2) 0.038(2) 0.052(3) -0.011(1) 0.001(2) -0.011(2) C
C20 0.085(5) 0.183(9) 0.058(4) -0.103(7) -0.017(4) 0.008(5) C
C21 0.038(4) 0.042(2) 0.131(8) -0.021(2) -0.004(4) 0.003(3) C
C22 0.066(3) 0.134(9) 0.218(9) -0.069(5) 0.089(6) -0.134(9) C
C19' 0.026(2) 0.042(2) 0.053(3) -0.014(1) 0.005(2) -0.016(2) C
C20' 0.047(4) 0.059(4) 0.141(9) -0.034(4) 0.030(5) -0.051(5) C
C21' 0.126(8) 0.259(9) 0.096(5) -0.158(9) 0.073(6) -0.111(7) C
C22' 0.024(2) 0.057(4) 0.177(9) -0.013(2) -0.020(2) 0.020(5) C
C23 0.0313(4) 0.0269(3) 0.0305(3) -0.0077(2) 0.0018(2) -0.0109(2) C
C24 0.0337(4) 0.0277(3) 0.0333(3) -0.0060(3) 0.0025(2) -0.0112(2) C
C25 0.0368(4) 0.0297(3) 0.0358(4) -0.0053(3) 0.0042(3) -0.0132(3) C
C26 0.0382(4) 0.0314(3) 0.0347(4) -0.0068(3) 0.0050(3) -0.0148(3) C
C27 0.0355(4) 0.0304(3) 0.0314(3) -0.0084(2) 0.0034(3) -0.0137(3) C
C28 0.0318(4) 0.0281(3) 0.0298(3) -0.0085(2) 0.0019(2) -0.0119(2) C
C29 0.0344(4) 0.0278(3) 0.0344(4) -0.0048(3) 0.0016(3) -0.0095(2) C
C30 0.054(2) 0.062(2) 0.045(2) -0.016(1) 0.012(1) -0.032(2) C
C31 0.053(2) 0.078(3) 0.073(3) -0.023(2) 0.023(2) -0.040(2) C
C32 0.083(3) 0.117(3) 0.045(2) 0.019(3) 0.017(1) -0.022(2) C
C33 0.095(4) 0.110(3) 0.122(4) -0.049(3) 0.046(4) -0.098(3) C
C34 0.0297(3) 0.0292(3) 0.0272(3) -0.0088(2) 0.0011(2) -0.0099(2) C
C35 0.0310(4) 0.0302(3) 0.0278(3) -0.0095(2) 0.0006(2) -0.0112(2) C
C36 0.0357(4) 0.0345(3) 0.0289(3) -0.0115(3) 0.0000(3) -0.0130(3) C
C37 0.0386(5) 0.0377(4) 0.0283(3) -0.0118(4) -0.0003(3) -0.0127(3) C
C38 0.0364(5) 0.0355(4) 0.0272(3) -0.0104(4) 0.0007(3) -0.0104(2) C
C39 0.0325(4) 0.0314(3) 0.0273(3) -0.0094(3) 0.0014(3) -0.0093(2) C
C40 0.0300(4) 0.0284(3) 0.0285(3) -0.0094(2) 0.0008(2) -0.0113(2) C
C41 0.040(2) 0.048(2) 0.028(1) -0.009(2) -0.006(1) -0.016(1) C
C42 0.138(7) 0.085(4) 0.028(2) -0.054(4) -0.028(2) -0.002(2) C
C43 0.062(3) 0.170(9) 0.064(4) -0.062(4) 0.016(3) -0.075(6) C
C44 0.079(4) 0.082(4) 0.086(5) 0.004(3) -0.020(4) -0.064(4) C
C41' 0.041(2) 0.048(2) 0.028(1) -0.010(2) -0.006(1) -0.016(1) C
C42' 0.094(5) 0.070(3) 0.059(3) 0.009(3) -0.054(4) -0.021(3) C
C43' 0.127(6) 0.101(5) 0.047(4) -0.077(5) 0.005(4) -0.033(3) C
C44' 0.059(3) 0.164(8) 0.072(3) -0.045(4) 0.020(3) -0.088(5) C
C45 0.0354(4) 0.0278(3) 0.0323(3) -0.0108(3) 0.0022(3) -0.0087(2) C
C46 0.0351(5) 0.0290(3) 0.0305(3) -0.0099(3) 0.0019(3) -0.0074(3) C
C47 0.0374(6) 0.0298(3) 0.0313(3) -0.0084(3) 0.0008(3) -0.0061(3) C
C48 0.0397(6) 0.0285(3) 0.0346(4) -0.0068(3) 0.0008(4) -0.0060(3) C
C49 0.0412(6) 0.0267(3) 0.0365(4) -0.0078(3) 0.0021(4) -0.0081(2) C
C50 0.0393(5) 0.0269(3) 0.0351(4) -0.0103(3) 0.0025(3) -0.0094(2) C
C51 0.0341(5) 0.0313(3) 0.0290(3) -0.0105(3) 0.0026(3) -0.0080(3) C
C52 0.052(2) 0.029(3) 0.047(2) 0.004(3) -0.013(2) -0.016(2) C
C53 0.105(4) 0.038(3) 0.159(9) -0.011(2) -0.089(6) -0.002(5) C
C54 0.082(7) 0.073(4) 0.072(3) -0.010(3) -0.018(4) 0.026(3) C
C55 0.116(4) 0.109(4) 0.076(5) 0.076(6) -0.042(3) -0.056(5) C
C52' 0.051(2) 0.029(3) 0.048(2) 0.003(2) -0.012(2) -0.014(2) C
C53' 0.132(5) 0.032(3) 0.159(9) 0.007(3) -0.107(8) -0.022(6) C
C54' 0.081(6) 0.068(4) 0.085(4) -0.018(3) -0.025(4) 0.030(3) C
C55' 0.087(3) 0.118(5) 0.065(4) 0.062(5) -0.018(3) -0.037(4) C
C56 0.0344(4) 0.0276(3) 0.0318(3) -0.0089(2) 0.0022(2) -0.0122(2) C
C57 0.0402(5) 0.0277(3) 0.0357(4) -0.0096(3) 0.0030(3) -0.0131(2) C
C58 0.0452(6) 0.0287(3) 0.0392(5) -0.0081(3) 0.0046(4) -0.0149(3) C
C59 0.0437(6) 0.0308(4) 0.0387(5) -0.0064(3) 0.0056(4) -0.0159(4) C
C60 0.0377(4) 0.0310(4) 0.0345(4) -0.0068(3) 0.0047(3) -0.0144(3) C
C61 0.0335(4) 0.0288(3) 0.0313(3) -0.0078(2) 0.0028(2) -0.0126(2) C
C62 0.0430(6) 0.0278(3) 0.0376(5) -0.0123(3) 0.0031(4) -0.0123(2) C
C63 0.042(2) 0.042(1) 0.056(2) -0.002(1) 0.011(1) -0.024(1) C
C64 0.039(2) 0.098(4) 0.126(4) -0.001(1) 0.007(2) -0.077(4) C
C65 0.067(2) 0.043(2) 0.092(3) -0.009(2) 0.037(3) -0.033(2) C
C66 0.085(3) 0.061(2) 0.059(2) -0.013(3) 0.031(2) -0.031(2) C
C1Cp2 0.037(3) 0.036(3) 0.058(4) -0.022(2) 0.003(1) -0.006(2) C
C2Cp2 0.037(2) 0.052(3) 0.041(5) -0.022(2) 0.009(1) -0.004(1) C
C3Cp2 0.030(2) 0.049(4) 0.055(5) -0.014(1) 0.012(1) -0.014(1) C
C4Cp2 0.025(2) 0.048(4) 0.051(5) -0.016(1) -0.005(1) -0.003(1) C
C5Cp2 0.043(2) 0.053(4) 0.054(5) -0.028(2) -0.002(1) -0.017(2) C
C1Cp1 0.032(1) 0.042(2) 0.048(3) -0.008(1) -0.006(1) -0.004(2) C
C2Cp1 0.036(1) 0.067(2) 0.035(2) -0.015(1) -0.006(1) -0.017(1) C
C3Cp1 0.035(1) 0.056(3) 0.051(2) -0.018(1) -0.007(1) -0.021(2) C
C4Cp1 0.027(1) 0.053(4) 0.045(3) -0.011(1) 0.001(1) -0.014(3) C
C5Cp1 0.030(1) 0.042(3) 0.057(4) -0.001(1) -0.001(1) -0.021(3) C
C1Dm 0.154(4) 0.190(4) 0.164(4) 0.035(3) -0.116(3) -0.105(3) C
Cl1Dm 0.161(3) 0.212(4) 0.177(3) 0.040(3) -0.106(2) -0.095(3) Cl
Cl2Dm 0.308(6) 0.237(4) 0.249(5) -0.060(4) -0.020(4) -0.166(4) Cl
C1Dm' 0.207(5) 0.243(5) 0.218(4) 0.006(4) -0.070(4) -0.106(4) C
Cl1Dm' 0.414(9) 0.328(7) 0.335(8) -0.154(9) 0.055(7) -0.206(5) Cl
Cl2Dm' 0.225(6) 0.383(9) 0.258(6) -0.045(9) -0.053(6) -0.109(8) Cl

loop_
_geom_angle_atom_site_label_1
_geom_angle_atom_site_label_2
_geom_angle_atom_site_label_3
_geom_angle
_geom_angle_site_symmetry_1
_geom_angle_site_symmetry_2
_geom_angle_site_symmetry_3
_geom_angle_publ_flag
O4 Ti2 O5 99.9(1) 1_555 1_555 1_555 no
O4 Ti2 O6 102.7(1) 1_555 1_555 1_555 no
O4 Ti2 C1Cp2 143.1(1) 1_555 1_555 1_555 no
O4 Ti2 C2Cp2 108.8(1) 1_555 1_555 1_555 no
O4 Ti2 C3Cp2 90.1(1) 1_555 1_555 1_555 no
O4 Ti2 C4Cp2 106.7(1) 1_555 1_555 1_555 no
O4 Ti2 C5Cp2 141.6(1) 1_555 1_555 1_555 no
O5 Ti2 O6 103.3(1) 1_555 1_555 1_555 no
O5 Ti2 C1Cp2 84.1(1) 1_555 1_555 1_555 no
O5 Ti2 C2Cp2 87.1(1) 1_555 1_555 1_555 no
O5 Ti2 C3Cp2 119.6(1) 1_555 1_555 1_555 no
O5 Ti2 C4Cp2 141.1(1) 1_555 1_555 1_555 no
O5 Ti2 C5Cp2 113.8(1) 1_555 1_555 1_555 no
O6 Ti2 C1Cp2 112.1(1) 1_555 1_555 1_555 no
O6 Ti2 C2Cp2 144.6(1) 1_555 1_555 1_555 no
O6 Ti2 C3Cp2 132.4(1) 1_555 1_555 1_555 no
O6 Ti2 C4Cp2 98.1(1) 1_555 1_555 1_555 no
O6 Ti2 C5Cp2 87.6(1) 1_555 1_555 1_555 no
C1Cp2 Ti2 C2Cp2 34.44(5) 1_555 1_555 1_555 no
C1Cp2 Ti2 C3Cp2 57.56(7) 1_555 1_555 1_555 no
C1Cp2 Ti2 C4Cp2 57.68(7) 1_555 1_555 1_555 no
C1Cp2 Ti2 C5Cp2 34.55(5) 1_555 1_555 1_555 no
C2Cp2 Ti2 C3Cp2 34.66(5) 1_555 1_555 1_555 no
C2Cp2 Ti2 C4Cp2 57.78(7) 1_555 1_555 1_555 no
C2Cp2 Ti2 C5Cp2 57.53(7) 1_555 1_555 1_555 no
C3Cp2 Ti2 C4Cp2 34.95(5) 1_555 1_555 1_555 no
C3Cp2 Ti2 C5Cp2 57.87(7) 1_555 1_555 1_555 no
C4Cp2 Ti2 C5Cp2 34.85(5) 1_555 1_555 1_555 no
O1 Ti1 O2 99.2(1) 1_555 1_555 1_555 no
O1 Ti1 O3 106.6(1) 1_555 1_555 1_555 no
O1 Ti1 C1Cp1 102.4(1) 1_555 1_555 1_555 no
O1 Ti1 C2Cp1 136.9(1) 1_555 1_555 1_555 no
O1 Ti1 C3Cp1 143.7(1) 1_555 1_555 1_555 no
O1 Ti1 C4Cp1 109.9(1) 1_555 1_555 1_555 no
O1 Ti1 C5Cp1 88.52(9) 1_555 1_555 1_555 no
O2 Ti1 O3 100.7(1) 1_555 1_555 1_555 no
O2 Ti1 C1Cp1 140.7(1) 1_555 1_555 1_555 no
O2 Ti1 C2Cp1 118.0(1) 1_555 1_555 1_555 no
O2 Ti1 C3Cp1 86.2(1) 1_555 1_555 1_555 no
O2 Ti1 C4Cp1 84.4(1) 1_555 1_555 1_555 no
O2 Ti1 C5Cp1 114.9(1) 1_555 1_555 1_555 no
O3 Ti1 C1Cp1 103.9(1) 1_555 1_555 1_555 no
O3 Ti1 C2Cp1 88.0(1) 1_555 1_555 1_555 no
O3 Ti1 C3Cp1 107.6(1) 1_555 1_555 1_555 no
O3 Ti1 C4Cp1 141.8(1) 1_555 1_555 1_555 no
O3 Ti1 C5Cp1 138.6(1) 1_555 1_555 1_555 no
C1Cp1 Ti1 C2Cp1 34.62(5) 1_555 1_555 1_555 no
C1Cp1 Ti1 C3Cp1 57.43(7) 1_555 1_555 1_555 no
C1Cp1 Ti1 C4Cp1 57.50(7) 1_555 1_555 1_555 no
C1Cp1 Ti1 C5Cp1 34.68(5) 1_555 1_555 1_555 no
C2Cp1 Ti1 C3Cp1 34.47(5) 1_555 1_555 1_555 no
C2Cp1 Ti1 C4Cp1 57.38(7) 1_555 1_555 1_555 no
C2Cp1 Ti1 C5Cp1 57.54(7) 1_555 1_555 1_555 no
C3Cp1 Ti1 C4Cp1 34.46(5) 1_555 1_555 1_555 no
C3Cp1 Ti1 C5Cp1 57.41(7) 1_555 1_555 1_555 no
C4Cp1 Ti1 C5Cp1 34.56(5) 1_555 1_555 1_555 no
Ti2 O4 C1 157.8(2) 1_555 1_555 1_555 no
Ti2 O5 C12 109.3(2) 1_555 1_555 1_555 no
Ti2 O6 C23 159.9(2) 1_555 1_555 1_555 no
Ti1 O1 C34 164.4(2) 1_555 1_555 1_555 no
Ti1 O2 C45 112.9(2) 1_555 1_555 1_555 no
Ti1 O3 C56 163.0(2) 1_555 1_555 1_555 no
O4 C1 C2 118.9(2) 1_555 1_555 1_555 no
O4 C1 C6 120.2(2) 1_555 1_555 1_555 no
C2 C1 C6 120.8(1) 1_555 1_555 1_555 no
C1 C2 C3 118.54(9) 1_555 1_555 1_555 no
C1 C2 C7 119.6(2) 1_555 1_555 1_555 no
C3 C2 C7 121.9(2) 1_555 1_555 1_555 no
C2 C3 C4 122.5(1) 1_555 1_555 1_555 no
C3 C4 C5 117.2(1) 1_555 1_555 1_555 no
C3 C4 C8 118.4(2) 1_555 1_555 1_555 no
C5 C4 C8 124.5(2) 1_555 1_555 1_555 no
C4 C5 C6 122.5(1) 1_555 1_555 1_555 no
C1 C6 C5 118.54(9) 1_555 1_555 1_555 no
C1 C6 C18 121.3(2) 1_555 1_555 1_555 no
C5 C6 C18 120.0(2) 1_555 1_555 1_555 no
C2 C7 C61 112.8(3) 1_555 1_555 1_555 no
C4 C8 C9 109.5(3) 1_555 1_555 1_555 no
C4 C8 C10 112.2(3) 1_555 1_555 1_555 no
C4 C8 C11 110.1(2) 1_555 1_555 1_555 no
C9 C8 C10 108.33(8) 1_555 1_555 1_555 no
C9 C8 C11 108.33(8) 1_555 1_555 1_555 no
C10 C8 C11 108.33(8) 1_555 1_555 1_555 no
O5 C12 C13 120.0(2) 1_555 1_555 1_555 no
O5 C12 C17 119.1(2) 1_555 1_555 1_555 no
C13 C12 C17 120.8(1) 1_555 1_555 1_555 no
C12 C13 C14 118.54(9) 1_555 1_555 1_555 no
C12 C13 C18 120.1(2) 1_555 1_555 1_555 no
C14 C13 C18 121.4(2) 1_555 1_555 1_555 no
C13 C14 C15 122.5(1) 1_555 1_555 1_555 no
C14 C15 C16 117.2(1) 1_555 1_555 1_555 no
C14 C15 C19 117.8(3) 1_555 1_555 1_555 no
C14 C15 C19' 126.3(3) 1_555 1_555 1_555 no
C16 C15 C19 124.8(3) 1_555 1_555 1_555 no
C16 C15 C19' 116.5(3) 1_555 1_555 1_555 no
C15 C16 C17 122.5(1) 1_555 1_555 1_555 no
C12 C17 C16 118.54(9) 1_555 1_555 1_555 no
C12 C17 C29 121.3(2) 1_555 1_555 1_555 no
C16 C17 C29 120.0(2) 1_555 1_555 1_555 no
C6 C18 C13 117.3(2) 1_555 1_555 1_555 no
C15 C19 C20 114.0(5) 1_555 1_555 1_555 no
C15 C19 C21 106.9(5) 1_555 1_555 1_555 no
C15 C19 C22 110.8(5) 1_555 1_555 1_555 no
C20 C19 C21 108.33(8) 1_555 1_555 1_555 no
C20 C19 C22 108.33(8) 1_555 1_555 1_555 no
C21 C19 C22 108.33(8) 1_555 1_555 1_555 no
C15 C19' C20' 110.7(5) 1_555 1_555 1_555 no
C15 C19' C21' 116.1(5) 1_555 1_555 1_555 no
C15 C19' C22' 104.8(5) 1_555 1_555 1_555 no
C20' C19' C21' 108.33(8) 1_555 1_555 1_555 no
C20' C19' C22' 108.33(8) 1_555 1_555 1_555 no
C21' C19' C22' 108.33(8) 1_555 1_555 1_555 no
O6 C23 C24 119.0(2) 1_555 1_555 1_555 no
O6 C23 C28 120.0(2) 1_555 1_555 1_555 no
C24 C23 C28 120.8(1) 1_555 1_555 1_555 no
C23 C24 C25 118.54(9) 1_555 1_555 1_555 no
C23 C24 C29 120.5(2) 1_555 1_555 1_555 no
C25 C24 C29 121.0(2) 1_555 1_555 1_555 no
C24 C25 C26 122.5(1) 1_555 1_555 1_555 no
C25 C26 C27 117.2(1) 1_555 1_555 1_555 no
C25 C26 C30 119.5(2) 1_555 1_555 1_555 no
C27 C26 C30 123.3(2) 1_555 1_555 1_555 no
C26 C27 C28 122.5(1) 1_555 1_555 1_555 no
C23 C28 C27 118.54(9) 1_555 1_555 1_555 no
C23 C28 C40 118.3(2) 1_555 1_555 1_555 no
C27 C28 C40 123.1(2) 1_555 1_555 1_555 no
C17 C29 C24 111.6(3) 1_555 1_555 1_555 no
C26 C30 C31 111.9(2) 1_555 1_555 1_555 no
C26 C30 C32 112.5(3) 1_555 1_555 1_555 no
C26 C30 C33 107.3(3) 1_555 1_555 1_555 no
C31 C30 C32 108.33(8) 1_555 1_555 1_555 no
C31 C30 C33 108.33(8) 1_555 1_555 1_555 no
C32 C30 C33 108.33(8) 1_555 1_555 1_555 no
O1 C34 C35 119.0(2) 1_555 1_555 1_555 no
O1 C34 C39 120.1(2) 1_555 1_555 1_555 no
C35 C34 C39 120.8(1) 1_555 1_555 1_555 no
C34 C35 C36 118.54(9) 1_555 1_555 1_555 no
C34 C35 C40 120.2(2) 1_555 1_555 1_555 no
C36 C35 C40 120.8(2) 1_555 1_555 1_555 no
C35 C36 C37 122.5(1) 1_555 1_555 1_555 no
C36 C37 C38 117.2(1) 1_555 1_555 1_555 no
C36 C37 C41 120.6(3) 1_555 1_555 1_555 no
C36 C37 C41' 120.7(3) 1_555 1_555 1_555 no
C38 C37 C41 122.2(3) 1_555 1_555 1_555 no
C38 C37 C41' 122.1(3) 1_555 1_555 1_555 no
C37 C38 C39 122.5(1) 1_555 1_555 1_555 no
C34 C39 C38 118.54(9) 1_555 1_555 1_555 no
C34 C39 C51 120.5(2) 1_555 1_555 1_555 no
C38 C39 C51 121.0(2) 1_555 1_555 1_555 no
C28 C40 C35 113.3(2) 1_555 1_555 1_555 no
C37 C41 C42 113.6(5) 1_555 1_555 1_555 no
C37 C41 C43 110.3(5) 1_555 1_555 1_555 no
C37 C41 C44 107.9(5) 1_555 1_555 1_555 no
C42 C41 C43 108.33(8) 1_555 1_555 1_555 no
C42 C41 C44 108.33(8) 1_555 1_555 1_555 no
C43 C41 C44 108.33(8) 1_555 1_555 1_555 no
C37 C41' C42' 108.8(5) 1_555 1_555 1_555 no
C37 C41' C43' 114.2(5) 1_555 1_555 1_555 no
C37 C41' C44' 108.7(5) 1_555 1_555 1_555 no
C42' C41' C43' 108.33(8) 1_555 1_555 1_555 no
C42' C41' C44' 108.33(8) 1_555 1_555 1_555 no
C43' C41' C44' 108.33(8) 1_555 1_555 1_555 no
O2 C45 C46 119.7(2) 1_555 1_555 1_555 no
O2 C45 C50 119.1(2) 1_555 1_555 1_555 no
C46 C45 C50 120.8(1) 1_555 1_555 1_555 no
C45 C46 C47 118.54(9) 1_555 1_555 1_555 no
C45 C46 C51 121.2(2) 1_555 1_555 1_555 no
C47 C46 C51 120.2(2) 1_555 1_555 1_555 no
C46 C47 C48 122.5(1) 1_555 1_555 1_555 no
C47 C48 C49 117.2(1) 1_555 1_555 1_555 no
C47 C48 C52 123.6(5) 1_555 1_555 1_555 no
C47 C48 C52' 117.5(5) 1_555 1_555 1_555 no
C49 C48 C52 118.3(5) 1_555 1_555 1_555 no
C49 C48 C52' 125.1(5) 1_555 1_555 1_555 no
C48 C49 C50 122.5(1) 1_555 1_555 1_555 no
C45 C50 C49 118.54(9) 1_555 1_555 1_555 no
C45 C50 C62 121.4(2) 1_555 1_555 1_555 no
C49 C50 C62 120.0(2) 1_555 1_555 1_555 no
C39 C51 C46 113.1(3) 1_555 1_555 1_555 no
C48 C52 C53 100.4(8) 1_555 1_555 1_555 no
C48 C52 C54 112.6(9) 1_555 1_555 1_555 no
C48 C52 C55 118.2(7) 1_555 1_555 1_555 no
C53 C52 C54 108.33(8) 1_555 1_555 1_555 no
C53 C52 C55 108.33(8) 1_555 1_555 1_555 no
C54 C52 C55 108.33(8) 1_555 1_555 1_555 no
C48 C52' C53' 119.9(8) 1_555 1_555 1_555 no
C48 C52' C54' 104.8(9) 1_555 1_555 1_555 no
C48 C52' C55' 106.6(8) 1_555 1_555 1_555 no
C53' C52' C54' 108.33(8) 1_555 1_555 1_555 no
C53' C52' C55' 108.33(8) 1_555 1_555 1_555 no
C54' C52' C55' 108.33(8) 1_555 1_555 1_555 no
O3 C56 C57 120.1(2) 1_555 1_555 1_555 no
O3 C56 C61 118.9(2) 1_555 1_555 1_555 no
C57 C56 C61 120.8(1) 1_555 1_555 1_555 no
C56 C57 C58 118.54(9) 1_555 1_555 1_555 no
C56 C57 C62 120.5(2) 1_555 1_555 1_555 no
C58 C57 C62 121.0(2) 1_555 1_555 1_555 no
C57 C58 C59 122.5(1) 1_555 1_555 1_555 no
C58 C59 C60 117.2(1) 1_555 1_555 1_555 no
C58 C59 C63 123.4(2) 1_555 1_555 1_555 no
C60 C59 C63 119.4(2) 1_555 1_555 1_555 no
C59 C60 C61 122.5(1) 1_555 1_555 1_555 no
C7 C61 C56 120.1(2) 1_555 1_555 1_555 no
C7 C61 C60 120.9(2) 1_555 1_555 1_555 no
C56 C61 C60 118.54(9) 1_555 1_555 1_555 no
C50 C62 C57 113.2(3) 1_555 1_555 1_555 no
C59 C63 C64 110.3(2) 1_555 1_555 1_555 no
C59 C63 C65 111.4(2) 1_555 1_555 1_555 no
C59 C63 C66 110.1(2) 1_555 1_555 1_555 no
C64 C63 C65 108.33(8) 1_555 1_555 1_555 no
C64 C63 C66 108.33(8) 1_555 1_555 1_555 no
C65 C63 C66 108.33(8) 1_555 1_555 1_555 no
Ti2 C1Cp2 C2Cp2 72.5(1) 1_555 1_555 1_555 no
Ti2 C1Cp2 C5Cp2 71.9(1) 1_555 1_555 1_555 no
C2Cp2 C1Cp2 C5Cp2 108.01(0) 1_555 1_555 1_555 no
Ti2 C2Cp2 C1Cp2 73.0(1) 1_555 1_555 1_555 no
Ti2 C2Cp2 C3Cp2 71.7(1) 1_555 1_555 1_555 no
C1Cp2 C2Cp2 C3Cp2 107.97(0) 1_555 1_555 1_555 no
Ti2 C3Cp2 C2Cp2 73.7(1) 1_555 1_555 1_555 no
Ti2 C3Cp2 C4Cp2 72.2(1) 1_555 1_555 1_555 no
C2Cp2 C3Cp2 C4Cp2 108.02(0) 1_555 1_555 1_555 no
Ti2 C4Cp2 C3Cp2 72.9(1) 1_555 1_555 1_555 no
Ti2 C4Cp2 C5Cp2 73.4(1) 1_555 1_555 1_555 no
C3Cp2 C4Cp2 C5Cp2 108.02(0) 1_555 1_555 1_555 no
Ti2 C5Cp2 C1Cp2 73.6(1) 1_555 1_555 1_555 no
Ti2 C5Cp2 C4Cp2 71.8(1) 1_555 1_555 1_555 no
C1Cp2 C5Cp2 C4Cp2 107.97(0) 1_555 1_555 1_555 no
Ti1 C1Cp1 C2Cp1 73.1(1) 1_555 1_555 1_555 no
Ti1 C1Cp1 C5Cp1 72.8(1) 1_555 1_555 1_555 no
C2Cp1 C1Cp1 C5Cp1 108.01(0) 1_555 1_555 1_555 no
Ti1 C2Cp1 C1Cp1 72.3(1) 1_555 1_555 1_555 no
Ti1 C2Cp1 C3Cp1 73.1(1) 1_555 1_555 1_555 no
C1Cp1 C2Cp1 C3Cp1 107.97(0) 1_555 1_555 1_555 no
Ti1 C3Cp1 C2Cp1 72.5(1) 1_555 1_555 1_555 no
Ti1 C3Cp1 C4Cp1 72.6(1) 1_555 1_555 1_555 no
C2Cp1 C3Cp1 C4Cp1 108.02(0) 1_555 1_555 1_555 no
Ti1 C4Cp1 C3Cp1 72.9(1) 1_555 1_555 1_555 no
Ti1 C4Cp1 C5Cp1 72.3(1) 1_555 1_555 1_555 no
C3Cp1 C4Cp1 C5Cp1 108.02(0) 1_555 1_555 1_555 no
Ti1 C5Cp1 C1Cp1 72.6(1) 1_555 1_555 1_555 no
Ti1 C5Cp1 C4Cp1 73.1(1) 1_555 1_555 1_555 no
C1Cp1 C5Cp1 C4Cp1 107.97(0) 1_555 1_555 1_555 no
Cl1Dm C1Dm Cl2Dm 109.3(3) 1_555 1_555 1_555 no
Cl1Dm' C1Dm' Cl2Dm' 109.3(3) 1_555 1_555 1_555 no

loop_
_geom_bond_atom_site_label_1
_geom_bond_atom_site_label_2
_geom_bond_distance
_geom_bond_site_symmetry_1
_geom_bond_site_symmetry_2
_geom_bond_publ_flag
Ti2 O4 1.804(2) 1_555 1_555 no
Ti2 O5 1.854(2) 1_555 1_555 no
Ti2 O6 1.804(2) 1_555 1_555 no
Ti2 C1Cp2 2.381(3) 1_555 1_555 no
Ti2 C2Cp2 2.375(3) 1_555 1_555 no
Ti2 C3Cp2 2.349(3) 1_555 1_555 no
Ti2 C4Cp2 2.339(3) 1_555 1_555 no
Ti2 C5Cp2 2.360(3) 1_555 1_555 no
Ti1 O1 1.806(2) 1_555 1_555 no
Ti1 O2 1.857(2) 1_555 1_555 no
Ti1 O3 1.814(2) 1_555 1_555 no
Ti1 C1Cp1 2.361(3) 1_555 1_555 no
Ti1 C2Cp1 2.371(3) 1_555 1_555 no
Ti1 C3Cp1 2.379(3) 1_555 1_555 no
Ti1 C4Cp1 2.374(3) 1_555 1_555 no
Ti1 C5Cp1 2.363(3) 1_555 1_555 no
O4 C1 1.354(3) 1_555 1_555 no
O5 C12 1.381(3) 1_555 1_555 no
O6 C23 1.345(3) 1_555 1_555 no
O1 C34 1.352(3) 1_555 1_555 no
O2 C45 1.390(3) 1_555 1_555 no
O3 C56 1.354(3) 1_555 1_555 no
C1 C2 1.400(1) 1_555 1_555 no
C1 C6 1.400(1) 1_555 1_555 no
C2 C3 1.393(1) 1_555 1_555 no
C2 C7 1.523(4) 1_555 1_555 no
C3 C4 1.398(1) 1_555 1_555 no
C4 C5 1.398(1) 1_555 1_555 no
C4 C8 1.546(3) 1_555 1_555 no
C5 C6 1.393(1) 1_555 1_555 no
C6 C18 1.522(4) 1_555 1_555 no
C7 C61 1.504(4) 1_555 1_555 no
C8 C9 1.515(1) 1_555 1_555 no
C8 C10 1.515(1) 1_555 1_555 no
C8 C11 1.515(1) 1_555 1_555 no
C12 C13 1.400(1) 1_555 1_555 no
C12 C17 1.400(1) 1_555 1_555 no
C13 C14 1.393(1) 1_555 1_555 no
C13 C18 1.523(4) 1_555 1_555 no
C14 C15 1.398(1) 1_555 1_555 no
C15 C16 1.398(1) 1_555 1_555 no
C15 C19 1.522(6) 1_555 1_555 no
C15 C19' 1.550(6) 1_555 1_555 no
C16 C17 1.393(1) 1_555 1_555 no
C17 C29 1.522(4) 1_555 1_555 no
C19 C20 1.515(1) 1_555 1_555 no
C19 C21 1.515(1) 1_555 1_555 no
C19 C22 1.515(1) 1_555 1_555 no
C19' C20' 1.515(1) 1_555 1_555 no
C19' C21' 1.515(1) 1_555 1_555 no
C19' C22' 1.515(1) 1_555 1_555 no
C23 C24 1.400(1) 1_555 1_555 no
C23 C28 1.400(1) 1_555 1_555 no
C24 C25 1.393(1) 1_555 1_555 no
C24 C29 1.526(4) 1_555 1_555 no
C25 C26 1.398(1) 1_555 1_555 no
C26 C27 1.398(1) 1_555 1_555 no
C26 C30 1.538(3) 1_555 1_555 no
C27 C28 1.393(1) 1_555 1_555 no
C28 C40 1.521(4) 1_555 1_555 no
C30 C31 1.515(1) 1_555 1_555 no
C30 C32 1.515(1) 1_555 1_555 no
C30 C33 1.515(1) 1_555 1_555 no
C34 C35 1.400(1) 1_555 1_555 no
C34 C39 1.400(1) 1_555 1_555 no
C35 C36 1.393(1) 1_555 1_555 no
C35 C40 1.509(3) 1_555 1_555 no
C36 C37 1.398(1) 1_555 1_555 no
C37 C38 1.398(1) 1_555 1_555 no
C37 C41 1.533(5) 1_555 1_555 no
C37 C41' 1.527(5) 1_555 1_555 no
C38 C39 1.393(1) 1_555 1_555 no
C39 C51 1.526(4) 1_555 1_555 no
C41 C42 1.515(1) 1_555 1_555 no
C41 C43 1.515(1) 1_555 1_555 no
C41 C44 1.515(1) 1_555 1_555 no
C41' C42' 1.515(1) 1_555 1_555 no
C41' C43' 1.515(1) 1_555 1_555 no
C41' C44' 1.515(1) 1_555 1_555 no
C45 C46 1.400(1) 1_555 1_555 no
C45 C50 1.400(1) 1_555 1_555 no
C46 C47 1.393(1) 1_555 1_555 no
C46 C51 1.507(4) 1_555 1_555 no
C47 C48 1.398(1) 1_555 1_555 no
C48 C49 1.398(1) 1_555 1_555 no
C48 C52 1.580(9) 1_555 1_555 no
C48 C52' 1.500(8) 1_555 1_555 no
C49 C50 1.393(1) 1_555 1_555 no
C50 C62 1.508(4) 1_555 1_555 no
C52 C53 1.515(1) 1_555 1_555 no
C52 C54 1.515(1) 1_555 1_555 no
C52 C55 1.515(1) 1_555 1_555 no
C52' C53' 1.515(1) 1_555 1_555 no
C52' C54' 1.515(2) 1_555 1_555 no
C52' C55' 1.515(1) 1_555 1_555 no
C56 C57 1.400(1) 1_555 1_555 no
C56 C61 1.400(1) 1_555 1_555 no
C57 C58 1.393(1) 1_555 1_555 no
C57 C62 1.510(4) 1_555 1_555 no
C58 C59 1.398(1) 1_555 1_555 no
C59 C60 1.398(1) 1_555 1_555 no
C59 C63 1.543(3) 1_555 1_555 no
C60 C61 1.393(1) 1_555 1_555 no
C63 C64 1.515(1) 1_555 1_555 no
C63 C65 1.515(1) 1_555 1_555 no
C63 C66 1.515(1) 1_555 1_555 no
C1Cp2 C2Cp2 1.408(1) 1_555 1_555 no
C1Cp2 C5Cp2 1.408(1) 1_555 1_555 no
C2Cp2 C3Cp2 1.407(1) 1_555 1_555 no
C3Cp2 C4Cp2 1.408(1) 1_555 1_555 no
C4Cp2 C5Cp2 1.407(1) 1_555 1_555 no
C1Cp1 C2Cp1 1.408(1) 1_555 1_555 no
C1Cp1 C5Cp1 1.408(1) 1_555 1_555 no
C2Cp1 C3Cp1 1.407(1) 1_555 1_555 no
C3Cp1 C4Cp1 1.408(1) 1_555 1_555 no
C4Cp1 C5Cp1 1.407(1) 1_555 1_555 no
C1Dm Cl1Dm 1.777(3) 1_555 1_555 no
C1Dm Cl2Dm 1.777(3) 1_555 1_555 no
C1Dm' Cl1Dm' 1.777(3) 1_555 1_555 no
C1Dm' Cl2Dm' 1.777(3) 1_555 1_555 no
